data_7713289
loop_
_publ_author_name
'Bai, Wei'
'Li, Lei'
'Fu, Yukang'
'Tang, Junping'
'Zhao, Yue'
'Wang, Yilun'
'Yang, Li'

_publ_section_title
;
 Radical metallacyclopropene: synthesis, structure and aromaticity
;
_journal_name_full 'Dalton Transactions'
_journal_paper_doi 10.1039/D3DT01558K
_journal_year 2023
_chemical_formula_moiety 'C34 H31 Cl2 O2 P2 Re'
_chemical_formula_sum 'C34 H31 Cl2 O2 P2 Re'
_chemical_formula_weight 790.63
_space_group_crystal_system triclinic
_space_group_IT_number 2
_space_group_name_Hall '-P 1'
_space_group_name_H-M_alt 'P -1'
_atom_sites_solution_hydrogens geom
_atom_sites_solution_primary dual
_audit_creation_date 2023-06-12
_audit_creation_method
;
Olex2 1.5
(compiled 2022.04.07 svn.rca3783a0 for OlexSys, GUI svn.r6498)
;
_audit_update_record
;
2023-06-14 deposited with the CCDC.	2023-06-27 downloaded from the CCDC.
;
_cell_angle_alpha 107.3720(10)
_cell_angle_beta 92.398(2)
_cell_angle_gamma 106.532(2)
_cell_formula_units_Z 2
_cell_length_a 10.5704(4)
_cell_length_b 11.4035(5)
_cell_length_c 13.9505(6)
_cell_measurement_reflns_used 9931
_cell_measurement_temperature 150.00
_cell_measurement_theta_max 57.014
_cell_measurement_theta_min 3.719
_cell_volume 1523.69(11)
_computing_cell_refinement 'SAINT V8.40B (?, 2016)'
_computing_data_collection 'Bruker Smart'
_computing_data_reduction 'SAINT V8.40B (?, 2016)'
_computing_molecular_graphics 'Olex2 1.5 (Dolomanov et al., 2009)'
_computing_publication_material 'Olex2 1.5 (Dolomanov et al., 2009)'
_computing_structure_refinement 'SHELXL 2018/3 (Sheldrick, 2015)'
_computing_structure_solution 'SHELXT 2018/2 (Sheldrick, 2018)'
_diffrn_ambient_temperature 150.00
_diffrn_measured_fraction_theta_full 0.998
_diffrn_measured_fraction_theta_max 0.989
_diffrn_measurement_device_type 'CCD area detector'
_diffrn_measurement_method 'phi and omega scans'
_diffrn_radiation_type MoK\a
_diffrn_radiation_wavelength 0.71073
_diffrn_reflns_av_R_equivalents 0.0408
_diffrn_reflns_av_unetI/netI 0.0456
_diffrn_reflns_Laue_measured_fraction_full 0.998
_diffrn_reflns_Laue_measured_fraction_max 0.989
_diffrn_reflns_limit_h_max 13
_diffrn_reflns_limit_h_min -13
_diffrn_reflns_limit_k_max 14
_diffrn_reflns_limit_k_min -14
_diffrn_reflns_limit_l_max 17
_diffrn_reflns_limit_l_min -17
_diffrn_reflns_number 17755
_diffrn_reflns_point_group_measured_fraction_full 0.998
_diffrn_reflns_point_group_measured_fraction_max 0.989
_diffrn_reflns_theta_full 25.242
_diffrn_reflns_theta_max 26.414
_diffrn_reflns_theta_min 1.544
_diffrn_source_current 1.4
_diffrn_source_power 0.07
_diffrn_source_voltage 50.0
_exptl_absorpt_coefficient_mu 4.299
_exptl_absorpt_correction_T_max 0.938
_exptl_absorpt_correction_T_min 0.716
_exptl_absorpt_correction_type multi-scan
_exptl_absorpt_process_details '(North et al., 1968)'
_exptl_crystal_colour 'metallic bluish blue'
_exptl_crystal_colour_lustre metallic
_exptl_crystal_colour_modifier bluish
_exptl_crystal_colour_primary blue
_exptl_crystal_density_diffrn 1.723
_exptl_crystal_description noodle
_exptl_crystal_F_000 780
_exptl_crystal_size_max 0.1
_exptl_crystal_size_mid 0.06
_exptl_crystal_size_min 0.02
_refine_diff_density_max 1.518
_refine_diff_density_min -2.040
_refine_diff_density_rms 0.173
_refine_ls_extinction_method none
_refine_ls_goodness_of_fit_ref 1.087
_refine_ls_hydrogen_treatment constr
_refine_ls_matrix_type full
_refine_ls_number_parameters 372
_refine_ls_number_reflns 6197
_refine_ls_number_restraints 691
_refine_ls_restrained_S_all 1.048
_refine_ls_R_factor_all 0.0404
_refine_ls_R_factor_gt 0.0363
_refine_ls_shift/su_max 0.003
_refine_ls_shift/su_mean 0.000
_refine_ls_structure_factor_coef Fsqd
_refine_ls_weighting_details 'w=1/[\s^2^(Fo^2^)+(0.0465P)^2^+6.5948P] where P=(Fo^2^+2Fc^2^)/3'
_refine_ls_weighting_scheme calc
_refine_ls_wR_factor_gt 0.0964
_refine_ls_wR_factor_ref 0.0992
_reflns_Friedel_coverage 0.000
_reflns_number_gt 5674
_reflns_number_total 6197
_reflns_threshold_expression 'I > 2\s(I)'
_cod_data_source_file d3dt01558k2.cif
_cod_data_source_block 1_CCDC1
_cod_database_code 7713289
_shelx_shelxl_version_number 2018/3
_shelx_space_group_comment
;
The symmetry employed for this shelxl refinement is uniquely defined
by the following loop, which should always be used as a source of
symmetry information in preference to the above space-group names.
They are only intended as comments.
;
_shelx_estimated_absorpt_t_max 0.919
_shelx_estimated_absorpt_t_min 0.673
_olex2_refinement_description
;
1. Fixed Uiso
 At 1.2 times of:
  All C(H) groups
 At 1.5 times of:
  All C(H,H,H) groups
2. Rigid bond restraints
 Re1, P1
 with sigma for 1-2 distances of 0.01 and sigma for 1-3 distances of 0.02
3. Uiso/Uaniso restraints and constraints
C1: within 2A with sigma of 0.01 and sigma for terminal atoms of 0.01 within 2A
Re1 \\sim P1: within 2A with sigma of 0.007 and sigma for terminal atoms of
0.001 within 2A
C10 \\sim C1 \\sim C3 \\sim C2 \\sim C11 \\sim C15 \\sim C8 \\sim C23 \\sim C29
\\sim C16 \\sim C7 \\sim C25 \\sim C5 \\sim C9 \\sim C12 \\sim C4 \\sim C22
\\sim C28 \\sim C19 \\sim C24 \\sim C20 \\sim C14 \\sim C6 \\sim C18 \\sim C13
\\sim C26 \\sim C17 \\sim C30 \\sim C27 \\sim C34 \\sim C21 \\sim C32 \\sim C33
\\sim C31: within 3.8A with sigma of 0.01 and sigma for terminal atoms of 0.02
within 3.8A
Uanis(P2) \\sim Ueq: with sigma of 0.001 and sigma for terminal atoms of 0.001
Uanis(C1) \\sim Ueq: with sigma of 0.001 and sigma for terminal atoms of 0.001
4. Rigid body (RIGU) restrains
 P1
 with sigma for 1-2 distances of 0.004 and sigma for 1-3 distances of 0.004
5.a Aromatic/amide H refined with riding coordinates:
 C11(H11), C15(H15), C8(H8), C7(H7), C25(H25), C5(H5), C12(H12), C4(H4),
 C28(H28), C19(H19), C24(H24), C20(H20), C14(H14), C6(H6), C18(H18), C13(H13),
 C26(H26), C17(H17), C30(H30), C27(H27), C34(H34), C21(H21), C32(H32), C33(H33),
  C31(H31)
5.b Idealised Me refined as rotating group:
 C9(H9A,H9B,H9C), C22(H22A,H22B,H22C)
;
_olex2_submission_special_instructions 'No special instructions were received'

loop_
_space_group_symop_operation_xyz
'x, y, z'
'-x, -y, -z'

loop_
_atom_site_label
_atom_site_type_symbol
_atom_site_fract_x
_atom_site_fract_y
_atom_site_fract_z
_atom_site_U_iso_or_equiv
_atom_site_adp_type
_atom_site_occupancy
_atom_site_site_symmetry_order
_atom_site_calc_flag
_atom_site_refinement_flags_posn
_atom_site_refinement_flags_adp
_atom_site_refinement_flags_occupancy
_atom_site_disorder_assembly
_atom_site_disorder_group
Re1 Re 0.49701(2) 0.29706(2) 0.74721(2) 0.01756(8) Uani 1 1 d . U . . .
P2 P 0.74552(11) 0.64334(10) 0.89024(8) 0.0084(2) Uani 1 1 d . U . . .
Cl2 Cl 0.31823(11) 0.11308(11) 0.75494(9) 0.0191(2) Uani 1 1 d . . . . .
Cl1 Cl 0.64940(11) 0.23414(12) 0.83912(9) 0.0188(2) Uani 1 1 d . . . . .
P1 P 0.33656(11) 0.34172(11) 0.64223(9) 0.0107(2) Uani 1 1 d . U . A 1
O1 O 0.5268(3) 0.1811(3) 0.6172(2) 0.0136(7) Uani 1 1 d . . . . .
O2 O 0.4820(3) 0.4256(3) 0.8403(2) 0.0127(6) Uani 1 1 d . . . . .
C10 C 0.6306(4) 0.7303(4) 0.8781(3) 0.0122(8) Uani 1 1 d . U . . .
C1 C 0.6684(4) 0.4188(4) 0.7128(3) 0.0098(8) Uani 1 1 d . U . . .
C3 C 0.6204(4) 0.2305(4) 0.5635(3) 0.0127(8) Uani 1 1 d . U . . .
C2 C 0.7030(4) 0.3569(4) 0.6127(3) 0.0113(8) Uani 1 1 d . U . . .
C11 C 0.5483(4) 0.7597(4) 0.9511(4) 0.0139(9) Uani 1 1 d . U . . .
H11 H 0.547505 0.729802 1.007856 0.017 Uiso 1 1 calc R U . . .
C15 C 0.6312(5) 0.7754(5) 0.7944(4) 0.0168(9) Uani 1 1 d . U . . .
H15 H 0.686047 0.754182 0.743961 0.020 Uiso 1 1 calc R U . . .
C8 C 0.7526(4) 0.5372(4) 0.7711(3) 0.0120(8) Uani 1 1 d . U . . .
H8 H 0.829324 0.567864 0.741606 0.014 Uiso 1 1 calc R U . . .
C23 C 0.2150(4) 0.3957(5) 0.7175(4) 0.0140(8) Uani 1 1 d . U . . .
C29 C 0.2365(5) 0.2169(5) 0.5282(4) 0.0183(9) Uani 1 1 d . U . . .
C16 C 0.9106(5) 0.7586(4) 0.9271(4) 0.0137(8) Uani 1 1 d . U . . .
C7 C 0.8027(5) 0.4113(5) 0.5618(4) 0.0158(9) Uani 1 1 d . U . . .
H7 H 0.861722 0.496194 0.594108 0.019 Uiso 1 1 calc R U . . .
C25 C 0.0025(5) 0.3493(5) 0.7778(4) 0.0221(10) Uani 1 1 d . U . . .
H25 H -0.081723 0.289684 0.776704 0.027 Uiso 1 1 calc R U . . .
C5 C 0.7310(5) 0.2169(5) 0.4177(4) 0.0195(10) Uani 1 1 d . U . . .
H5 H 0.740804 0.169957 0.351148 0.023 Uiso 1 1 calc R U . . .
C9 C 0.7148(5) 0.5788(5) 0.9928(3) 0.0145(9) Uani 1 1 d . U . . .
H9A H 0.727340 0.649724 1.056391 0.022 Uiso 1 1 calc R U . . .
H9B H 0.777056 0.530863 0.997813 0.022 Uiso 1 1 calc R U . . .
H9C H 0.623144 0.520442 0.980043 0.022 Uiso 1 1 calc R U . . .
C12 C 0.4671(5) 0.8332(5) 0.9400(4) 0.0186(9) Uani 1 1 d . U . . .
H12 H 0.409588 0.852069 0.988903 0.022 Uiso 1 1 calc R U . . .
C4 C 0.6327(5) 0.1598(5) 0.4667(4) 0.0172(9) Uani 1 1 d . U . . .
H4 H 0.575045 0.074117 0.434722 0.021 Uiso 1 1 calc R U . . .
C22 C 0.4170(5) 0.4723(5) 0.5963(4) 0.0220(10) Uani 1 1 d . U . . .
H22A H 0.349485 0.494312 0.561028 0.033 Uiso 1 1 calc R U . A 1
H22B H 0.477582 0.445608 0.549208 0.033 Uiso 1 1 calc R U . A 1
H22C H 0.467720 0.548016 0.653573 0.033 Uiso 1 1 calc R U . A 1
C28 C 0.2461(5) 0.5241(5) 0.7784(4) 0.0218(10) Uani 1 1 d . U . . .
H28 H 0.328949 0.584718 0.778059 0.026 Uiso 1 1 calc R U . . .
C19 C 1.1666(5) 0.9357(5) 0.9792(4) 0.0225(10) Uani 1 1 d . U . . .
H19 H 1.253930 0.995734 0.996776 0.027 Uiso 1 1 calc R U . . .
C24 C 0.0928(5) 0.3088(5) 0.7174(4) 0.0196(9) Uani 1 1 d . U . . .
H24 H 0.070893 0.220982 0.675838 0.024 Uiso 1 1 calc R U . . .
C20 C 1.0935(5) 0.9119(5) 0.8871(4) 0.0237(10) Uani 1 1 d . U . . .
H20 H 1.130592 0.956038 0.841909 0.028 Uiso 1 1 calc R U . . .
C14 C 0.5517(5) 0.8508(5) 0.7856(4) 0.0197(10) Uani 1 1 d . U . . .
H14 H 0.553855 0.882719 0.729970 0.024 Uiso 1 1 calc R U . . .
C6 C 0.8161(5) 0.3426(5) 0.4648(4) 0.0198(10) Uani 1 1 d . U . . .
H6 H 0.882997 0.380928 0.430227 0.024 Uiso 1 1 calc R U . . .
C18 C 1.1137(5) 0.8730(5) 1.0454(4) 0.0243(11) Uani 1 1 d . U . . .
H18 H 1.164156 0.889865 1.108708 0.029 Uiso 1 1 calc R U . . .
C13 C 0.4691(5) 0.8797(5) 0.8579(4) 0.0190(10) Uani 1 1 d . U . . .
H13 H 0.414256 0.930743 0.851573 0.023 Uiso 1 1 calc R U . . .
C26 C 0.0348(5) 0.4761(6) 0.8395(4) 0.0246(10) Uani 1 1 d . U . . .
H26 H -0.026463 0.503180 0.881953 0.030 Uiso 1 1 calc R U . . .
C17 C 0.9858(5) 0.7846(5) 1.0192(4) 0.0189(9) Uani 1 1 d . U . . .
H17 H 0.949487 0.741389 1.065179 0.023 Uiso 1 1 calc R U . . .
C30 C 0.2599(6) 0.1000(5) 0.4863(4) 0.0276(11) Uani 1 1 d . U . . .
H30 H 0.327116 0.079906 0.519624 0.033 Uiso 1 1 calc R U . . .
C27 C 0.1552(6) 0.5638(5) 0.8400(4) 0.0264(11) Uani 1 1 d . U . . .
H27 H 0.176594 0.651207 0.882246 0.032 Uiso 1 1 calc R U . . .
C34 C 0.1345(5) 0.2431(6) 0.4800(4) 0.0248(10) Uani 1 1 d . U . . .
H34 H 0.117426 0.322972 0.507970 0.030 Uiso 1 1 calc R U . . .
C21 C 0.9674(5) 0.8247(5) 0.8606(4) 0.0211(10) Uani 1 1 d . U . . .
H21 H 0.917962 0.808687 0.797004 0.025 Uiso 1 1 calc R U . . .
C32 C 0.0841(6) 0.0373(6) 0.3476(4) 0.0286(12) Uani 1 1 d . U . . .
H32 H 0.033389 -0.023007 0.285680 0.034 Uiso 1 1 calc R U . . .
C33 C 0.0576(6) 0.1523(6) 0.3911(4) 0.0284(11) Uani 1 1 d . U . . .
H33 H -0.013704 0.169607 0.359977 0.034 Uiso 1 1 calc R U . . .
C31 C 0.1849(6) 0.0110(6) 0.3950(5) 0.0354(13) Uani 1 1 d . U . . .
H31 H 0.203551 -0.067861 0.365647 0.042 Uiso 1 1 calc R U . . .

loop_
_atom_site_aniso_label
_atom_site_aniso_U_11
_atom_site_aniso_U_22
_atom_site_aniso_U_33
_atom_site_aniso_U_23
_atom_site_aniso_U_13
_atom_site_aniso_U_12
Re1 0.01355(12) 0.01913(12) 0.01996(12) 0.00900(8) 0.00219(8) 0.00225(8)
P2 0.0058(4) 0.0096(5) 0.0092(5) 0.0040(4) 0.0004(4) 0.0004(4)
Cl2 0.0123(5) 0.0177(5) 0.0251(6) 0.0127(5) 0.0027(4) -0.0050(4)
Cl1 0.0130(5) 0.0269(6) 0.0250(6) 0.0183(5) 0.0019(5) 0.0086(5)
P1 0.0056(5) 0.0150(5) 0.0131(6) 0.0084(4) 0.0008(4) 0.0016(4)
O1 0.0104(15) 0.0099(15) 0.0162(16) 0.0005(13) 0.0032(13) 0.0002(12)
O2 0.0071(15) 0.0180(16) 0.0123(15) 0.0061(13) 0.0011(12) 0.0017(12)
C10 0.0093(17) 0.0114(17) 0.0133(18) 0.0038(15) -0.0005(15) -0.0003(14)
C1 0.0091(11) 0.0103(11) 0.0107(11) 0.0051(8) 0.0018(8) 0.0022(8)
C3 0.0094(18) 0.0173(19) 0.0145(19) 0.0085(16) 0.0030(15) 0.0048(15)
C2 0.0070(17) 0.0142(18) 0.0150(19) 0.0064(15) 0.0023(15) 0.0049(15)
C11 0.0072(18) 0.0146(19) 0.020(2) 0.0074(16) -0.0006(16) 0.0013(15)
C15 0.0130(19) 0.0186(19) 0.018(2) 0.0066(16) 0.0016(16) 0.0030(16)
C8 0.0071(17) 0.0125(18) 0.0136(18) 0.0042(15) 0.0011(15) -0.0012(15)
C23 0.0104(19) 0.020(2) 0.0141(19) 0.0098(16) -0.0006(16) 0.0040(16)
C29 0.0130(19) 0.026(2) 0.017(2) 0.0100(17) 0.0009(17) 0.0036(17)
C16 0.0099(18) 0.0120(18) 0.0174(19) 0.0035(16) -0.0009(16) 0.0022(15)
C7 0.0109(19) 0.0173(19) 0.017(2) 0.0059(16) 0.0039(16) 0.0010(16)
C25 0.013(2) 0.031(2) 0.025(2) 0.0130(19) 0.0042(18) 0.0067(18)
C5 0.016(2) 0.022(2) 0.018(2) 0.0032(18) 0.0048(18) 0.0063(18)
C9 0.012(2) 0.019(2) 0.011(2) 0.0063(17) -0.0007(17) -0.0004(17)
C12 0.014(2) 0.0172(19) 0.023(2) 0.0046(17) 0.0039(17) 0.0055(16)
C4 0.013(2) 0.016(2) 0.020(2) 0.0039(17) -0.0012(17) 0.0037(16)
C22 0.013(2) 0.026(2) 0.032(3) 0.020(2) 0.003(2) 0.0023(19)
C28 0.015(2) 0.020(2) 0.030(2) 0.0088(18) 0.0025(18) 0.0044(17)
C19 0.012(2) 0.014(2) 0.035(3) -0.0001(19) 0.0023(19) 0.0023(17)
C24 0.015(2) 0.022(2) 0.020(2) 0.0084(17) 0.0025(17) 0.0022(17)
C20 0.016(2) 0.022(2) 0.030(2) 0.0112(19) 0.0037(19) -0.0023(18)
C14 0.018(2) 0.020(2) 0.023(2) 0.0117(18) -0.0018(18) 0.0046(17)
C6 0.014(2) 0.024(2) 0.021(2) 0.0075(18) 0.0079(18) 0.0054(18)
C18 0.014(2) 0.023(2) 0.028(2) 0.0023(19) -0.0062(19) 0.0008(18)
C13 0.015(2) 0.015(2) 0.026(2) 0.0049(18) -0.0033(18) 0.0062(17)
C26 0.020(2) 0.035(2) 0.026(2) 0.010(2) 0.0055(19) 0.018(2)
C17 0.014(2) 0.022(2) 0.018(2) 0.0086(18) -0.0002(17) 0.0005(17)
C30 0.026(2) 0.024(2) 0.027(2) 0.006(2) -0.013(2) 0.0044(19)
C27 0.024(2) 0.023(2) 0.033(2) 0.005(2) 0.004(2) 0.0117(19)
C34 0.024(2) 0.032(2) 0.019(2) 0.0055(19) -0.0020(18) 0.0132(19)
C21 0.015(2) 0.022(2) 0.022(2) 0.0104(17) -0.0006(17) -0.0021(17)
C32 0.025(2) 0.030(2) 0.022(2) 0.006(2) -0.010(2) 0.000(2)
C33 0.022(2) 0.041(3) 0.021(2) 0.009(2) -0.006(2) 0.011(2)
C31 0.036(3) 0.025(2) 0.035(3) 0.000(2) -0.015(2) 0.007(2)

loop_
_atom_type_symbol
_atom_type_description
_atom_type_scat_dispersion_real
_atom_type_scat_dispersion_imag
_atom_type_scat_source
C C 0.0033 0.0016 'International Tables Vol C Tables 4.2.6.8 and 6.1.1.4'
H H 0.0000 0.0000 'International Tables Vol C Tables 4.2.6.8 and 6.1.1.4'
Cl Cl 0.1484 0.1585 'International Tables Vol C Tables 4.2.6.8 and 6.1.1.4'
O O 0.0106 0.0060 'International Tables Vol C Tables 4.2.6.8 and 6.1.1.4'
P P 0.1023 0.0942 'International Tables Vol C Tables 4.2.6.8 and 6.1.1.4'
Re Re -1.0185 7.2310 'International Tables Vol C Tables 4.2.6.8 and 6.1.1.4'

loop_
_geom_angle_atom_site_label_1
_geom_angle_atom_site_label_2
_geom_angle_atom_site_label_3
_geom_angle
_geom_angle_site_symmetry_1
_geom_angle_site_symmetry_3
_geom_angle_publ_flag
Cl2 Re1 P1 88.09(4) . . ?
Cl1 Re1 Cl2 89.06(4) . . ?
Cl1 Re1 P1 174.85(4) . . ?
O1 Re1 Cl2 87.37(10) . . ?
O1 Re1 Cl1 89.72(10) . . ?
O1 Re1 P1 85.86(10) . . ?
O1 Re1 C1 78.13(15) . . ?
O2 Re1 Cl2 105.11(11) . . ?
O2 Re1 Cl1 100.02(11) . . ?
O2 Re1 P1 84.88(11) . . ?
O2 Re1 O1 164.17(14) . . ?
O2 Re1 C1 90.00(16) . . ?
C1 Re1 Cl2 164.75(12) . . ?
C1 Re1 Cl1 86.18(12) . . ?
C1 Re1 P1 95.49(12) . . ?
C10 P2 C16 107.7(2) . . ?
C8 P2 C10 110.3(2) . . ?
C8 P2 C16 104.3(2) . . ?
C8 P2 C9 118.0(2) . . ?
C9 P2 C10 110.4(2) . . ?
C9 P2 C16 105.4(2) . . ?
C23 P1 Re1 110.27(15) . . ?
C23 P1 C29 104.3(2) . . ?
C29 P1 Re1 121.09(17) . . ?
C22 P1 Re1 111.32(17) . . ?
C22 P1 C23 105.5(2) . . ?
C22 P1 C29 103.1(2) . . ?
C3 O1 Re1 119.6(3) . . ?
C11 C10 P2 122.2(4) . . ?
C11 C10 C15 119.8(4) . . ?
C15 C10 P2 117.9(4) . . ?
C2 C1 Re1 111.8(3) . . ?
C8 C1 Re1 129.9(3) . . ?
C8 C1 C2 118.1(4) . . ?
O1 C3 C2 115.5(4) . . ?
O1 C3 C4 122.0(4) . . ?
C4 C3 C2 122.5(4) . . ?
C3 C2 C1 114.2(4) . . ?
C3 C2 C7 117.9(4) . . ?
C7 C2 C1 127.9(4) . . ?
C10 C11 H11 120.3 . . ?
C12 C11 C10 119.3(4) . . ?
C12 C11 H11 120.3 . . ?
C10 C15 H15 120.0 . . ?
C14 C15 C10 120.1(5) . . ?
C14 C15 H15 120.0 . . ?
P2 C8 H8 113.9 . . ?
C1 C8 P2 132.2(4) . . ?
C1 C8 H8 113.9 . . ?
C28 C23 P1 120.0(4) . . ?
C24 C23 P1 120.5(4) . . ?
C24 C23 C28 119.5(5) . . ?
C30 C29 P1 123.0(4) . . ?
C30 C29 C34 119.0(5) . . ?
C34 C29 P1 118.0(4) . . ?
C17 C16 P2 122.1(4) . . ?
C17 C16 C21 118.1(4) . . ?
C21 C16 P2 119.8(4) . . ?
C2 C7 H7 119.7 . . ?
C6 C7 C2 120.6(4) . . ?
C6 C7 H7 119.7 . . ?
C24 C25 H25 120.0 . . ?
C26 C25 H25 120.0 . . ?
C26 C25 C24 120.0(5) . . ?
C4 C5 H5 119.6 . . ?
C4 C5 C6 120.9(5) . . ?
C6 C5 H5 119.6 . . ?
P2 C9 H9A 109.5 . . ?
P2 C9 H9B 109.5 . . ?
P2 C9 H9C 109.5 . . ?
H9A C9 H9B 109.5 . . ?
H9A C9 H9C 109.5 . . ?
H9B C9 H9C 109.5 . . ?
C11 C12 H12 119.6 . . ?
C11 C12 C13 120.9(5) . . ?
C13 C12 H12 119.6 . . ?
C3 C4 H4 120.8 . . ?
C5 C4 C3 118.3(4) . . ?
C5 C4 H4 120.8 . . ?
P1 C22 H22A 109.5 . . ?
P1 C22 H22B 109.5 . . ?
P1 C22 H22C 109.5 . . ?
H22A C22 H22B 109.5 . . ?
H22A C22 H22C 109.5 . . ?
H22B C22 H22C 109.5 . . ?
C23 C28 H28 120.1 . . ?
C23 C28 C27 119.8(5) . . ?
C27 C28 H28 120.1 . . ?
C20 C19 H19 119.8 . . ?
C18 C19 H19 119.8 . . ?
C18 C19 C20 120.4(5) . . ?
C23 C24 H24 119.8 . . ?
C25 C24 C23 120.3(5) . . ?
C25 C24 H24 119.8 . . ?
C19 C20 H20 119.8 . . ?
C21 C20 C19 120.3(5) . . ?
C21 C20 H20 119.8 . . ?
C15 C14 H14 119.9 . . ?
C15 C14 C13 120.2(5) . . ?
C13 C14 H14 119.9 . . ?
C7 C6 C5 119.9(5) . . ?
C7 C6 H6 120.1 . . ?
C5 C6 H6 120.1 . . ?
C19 C18 H18 120.2 . . ?
C19 C18 C17 119.7(5) . . ?
C17 C18 H18 120.2 . . ?
C12 C13 H13 120.2 . . ?
C14 C13 C12 119.7(4) . . ?
C14 C13 H13 120.2 . . ?
C25 C26 H26 119.8 . . ?
C27 C26 C25 120.4(5) . . ?
C27 C26 H26 119.8 . . ?
C16 C17 C18 121.0(5) . . ?
C16 C17 H17 119.5 . . ?
C18 C17 H17 119.5 . . ?
C29 C30 H30 119.8 . . ?
C29 C30 C31 120.4(5) . . ?
C31 C30 H30 119.8 . . ?
C28 C27 H27 120.0 . . ?
C26 C27 C28 119.9(5) . . ?
C26 C27 H27 120.0 . . ?
C29 C34 H34 119.9 . . ?
C33 C34 C29 120.2(5) . . ?
C33 C34 H34 119.9 . . ?
C16 C21 H21 119.8 . . ?
C20 C21 C16 120.5(5) . . ?
C20 C21 H21 119.8 . . ?
C33 C32 H32 120.3 . . ?
C31 C32 H32 120.3 . . ?
C31 C32 C33 119.4(5) . . ?
C34 C33 H33 119.7 . . ?
C32 C33 C34 120.6(5) . . ?
C32 C33 H33 119.7 . . ?
C30 C31 H31 119.8 . . ?
C32 C31 C30 120.3(6) . . ?
C32 C31 H31 119.8 . . ?

loop_
_geom_bond_atom_site_label_1
_geom_bond_atom_site_label_2
_geom_bond_distance
_geom_bond_site_symmetry_2
_geom_bond_publ_flag
Re1 Cl2 2.4249(11) . ?
Re1 Cl1 2.4058(11) . ?
Re1 P1 2.4515(11) . ?
Re1 O1 1.997(3) . ?
Re1 O2 1.695(3) . ?
Re1 C1 2.116(4) . ?
P2 C10 1.804(5) . ?
P2 C8 1.758(5) . ?
P2 C16 1.804(5) . ?
P2 C9 1.796(5) . ?
P1 C23 1.820(5) . ?
P1 C29 1.824(5) . ?
P1 C22 1.802(5) . ?
O1 C3 1.362(6) . ?
C10 C11 1.394(7) . ?
C10 C15 1.410(7) . ?
C1 C2 1.477(6) . ?
C1 C8 1.370(6) . ?
C3 C2 1.397(6) . ?
C3 C4 1.384(7) . ?
C2 C7 1.398(6) . ?
C11 H11 0.9500 . ?
C11 C12 1.393(7) . ?
C15 H15 0.9500 . ?
C15 C14 1.387(7) . ?
C8 H8 0.9500 . ?
C23 C28 1.390(7) . ?
C23 C24 1.386(7) . ?
C29 C30 1.384(8) . ?
C29 C34 1.394(7) . ?
C16 C17 1.387(7) . ?
C16 C21 1.413(7) . ?
C7 H7 0.9500 . ?
C7 C6 1.382(7) . ?
C25 H25 0.9500 . ?
C25 C24 1.386(7) . ?
C25 C26 1.379(8) . ?
C5 H5 0.9500 . ?
C5 C4 1.382(7) . ?
C5 C6 1.397(7) . ?
C9 H9A 0.9800 . ?
C9 H9B 0.9800 . ?
C9 H9C 0.9800 . ?
C12 H12 0.9500 . ?
C12 C13 1.396(7) . ?
C4 H4 0.9500 . ?
C22 H22A 0.9800 . ?
C22 H22B 0.9800 . ?
C22 H22C 0.9800 . ?
C28 H28 0.9500 . ?
C28 C27 1.396(8) . ?
C19 H19 0.9500 . ?
C19 C20 1.383(8) . ?
C19 C18 1.373(8) . ?
C24 H24 0.9500 . ?
C20 H20 0.9500 . ?
C20 C21 1.374(7) . ?
C14 H14 0.9500 . ?
C14 C13 1.388(8) . ?
C6 H6 0.9500 . ?
C18 H18 0.9500 . ?
C18 C17 1.394(7) . ?
C13 H13 0.9500 . ?
C26 H26 0.9500 . ?
C26 C27 1.374(8) . ?
C17 H17 0.9500 . ?
C30 H30 0.9500 . ?
C30 C31 1.403(8) . ?
C27 H27 0.9500 . ?
C34 H34 0.9500 . ?
C34 C33 1.394(8) . ?
C21 H21 0.9500 . ?
C32 H32 0.9500 . ?
C32 C33 1.384(9) . ?
C32 C31 1.380(8) . ?
C33 H33 0.9500 . ?
C31 H31 0.9500 . ?

loop_
_geom_torsion_atom_site_label_1
_geom_torsion_atom_site_label_2
_geom_torsion_atom_site_label_3
_geom_torsion_atom_site_label_4
_geom_torsion
_geom_torsion_site_symmetry_1
_geom_torsion_site_symmetry_2
_geom_torsion_site_symmetry_3
_geom_torsion_site_symmetry_4
_geom_torsion_publ_flag
Re1 P1 C23 C28 81.8(4) . . . . ?
Re1 P1 C23 C24 -95.9(4) . . . . ?
Re1 P1 C29 C30 -10.7(5) . . . . ?
Re1 P1 C29 C34 171.2(3) . . . . ?
Re1 O1 C3 C2 9.2(5) . . . . ?
Re1 O1 C3 C4 -170.8(3) . . . . ?
Re1 C1 C2 C3 -2.5(5) . . . . ?
Re1 C1 C2 C7 174.6(4) . . . . ?
Re1 C1 C8 P2 -7.6(7) . . . . ?
P2 C10 C11 C12 176.5(4) . . . . ?
P2 C10 C15 C14 -175.3(4) . . . . ?
P2 C16 C17 C18 179.3(4) . . . . ?
P2 C16 C21 C20 -179.4(4) . . . . ?
P1 C23 C28 C27 -176.7(4) . . . . ?
P1 C23 C24 C25 177.5(4) . . . . ?
P1 C29 C30 C31 -176.0(5) . . . . ?
P1 C29 C34 C33 178.2(4) . . . . ?
O1 C3 C2 C1 -3.9(6) . . . . ?
O1 C3 C2 C7 178.7(4) . . . . ?
O1 C3 C4 C5 -179.6(4) . . . . ?
C10 P2 C8 C1 -77.7(5) . . . . ?
C10 P2 C16 C17 116.5(4) . . . . ?
C10 P2 C16 C21 -64.1(4) . . . . ?
C10 C11 C12 C13 -1.2(7) . . . . ?
C10 C15 C14 C13 -1.5(7) . . . . ?
C1 C2 C7 C6 -175.4(5) . . . . ?
C3 C2 C7 C6 1.7(7) . . . . ?
C2 C1 C8 P2 177.9(4) . . . . ?
C2 C3 C4 C5 0.3(7) . . . . ?
C2 C7 C6 C5 -1.2(8) . . . . ?
C11 C10 C15 C14 1.1(7) . . . . ?
C11 C12 C13 C14 0.9(7) . . . . ?
C15 C10 C11 C12 0.2(7) . . . . ?
C15 C14 C13 C12 0.5(7) . . . . ?
C8 P2 C10 C11 142.6(4) . . . . ?
C8 P2 C10 C15 -41.0(4) . . . . ?
C8 P2 C16 C17 -126.3(4) . . . . ?
C8 P2 C16 C21 53.1(4) . . . . ?
C8 C1 C2 C3 173.0(4) . . . . ?
C8 C1 C2 C7 -9.8(7) . . . . ?
C23 P1 C29 C30 -135.5(5) . . . . ?
C23 P1 C29 C34 46.3(5) . . . . ?
C23 C28 C27 C26 -0.7(8) . . . . ?
C29 P1 C23 C28 -146.7(4) . . . . ?
C29 P1 C23 C24 35.6(4) . . . . ?
C29 C30 C31 C32 -2.1(10) . . . . ?
C29 C34 C33 C32 -2.2(9) . . . . ?
C16 P2 C10 C11 -104.2(4) . . . . ?
C16 P2 C10 C15 72.2(4) . . . . ?
C16 P2 C8 C1 166.9(5) . . . . ?
C25 C26 C27 C28 -0.6(8) . . . . ?
C9 P2 C10 C11 10.4(4) . . . . ?
C9 P2 C10 C15 -173.2(4) . . . . ?
C9 P2 C8 C1 50.5(5) . . . . ?
C9 P2 C16 C17 -1.4(5) . . . . ?
C9 P2 C16 C21 178.1(4) . . . . ?
C4 C3 C2 C1 176.2(4) . . . . ?
C4 C3 C2 C7 -1.2(7) . . . . ?
C4 C5 C6 C7 0.2(8) . . . . ?
C22 P1 C23 C28 -38.5(4) . . . . ?
C22 P1 C23 C24 143.8(4) . . . . ?
C22 P1 C29 C30 114.5(5) . . . . ?
C22 P1 C29 C34 -63.6(5) . . . . ?
C28 C23 C24 C25 -0.2(7) . . . . ?
C19 C20 C21 C16 0.2(8) . . . . ?
C19 C18 C17 C16 0.0(8) . . . . ?
C24 C23 C28 C27 1.0(7) . . . . ?
C24 C25 C26 C27 1.4(8) . . . . ?
C20 C19 C18 C17 0.3(8) . . . . ?
C6 C5 C4 C3 0.2(7) . . . . ?
C18 C19 C20 C21 -0.4(8) . . . . ?
C26 C25 C24 C23 -1.1(8) . . . . ?
C17 C16 C21 C20 0.0(8) . . . . ?
C30 C29 C34 C33 0.0(8) . . . . ?
C34 C29 C30 C31 2.1(9) . . . . ?
C21 C16 C17 C18 -0.2(8) . . . . ?
C33 C32 C31 C30 -0.1(10) . . . . ?
C31 C32 C33 C34 2.2(9) . . . . ?
